data_2242956
loop_
_publ_author_name
'Hofstetter, Robert'
'Elvers, Benedict J.'
'Potlitz, Felix'
'Link, Andreas'
'Schulzke, Carola'

_publ_section_title
;
 Crystal structure of
 7,8,15,16,17-pentathiadispiro[5.2.5^9^.3^6^]heptadecane
;
_journal_coeditor_code FY2136
_journal_issue 6
_journal_name_full 'Acta Crystallographica Section E'
_journal_page_first 888
_journal_page_last 891
_journal_paper_doi 10.1107/S2056989019007138
_journal_volume 75
_journal_year 2019
_chemical_formula_iupac 'C12 H20 S5'
_chemical_formula_moiety 'C12 H20 S5'
_chemical_formula_sum 'C12 H20 S5'
_chemical_formula_weight 324.58
_chemical_name_systematic
;
7,8,15,16,17-Pentathiadispiro[5.2.5^9^.3^6^]heptadecane
;
_space_group_crystal_system monoclinic
_space_group_IT_number 14
_space_group_name_Hall '-P 2ybc'
_space_group_name_H-M_alt 'P 1 21/c 1'
_symmetry_space_group_name_Hall '-P 2ybc'
_symmetry_space_group_name_H-M 'P 1 21/c 1'
_atom_sites_solution_hydrogens geom
_atom_sites_solution_primary dual
_atom_sites_solution_secondary difmap
_audit_creation_method SHELXL-2018/3
_cell_angle_alpha 90
_cell_angle_beta 98.94(3)
_cell_angle_gamma 90
_cell_formula_units_Z 4
_cell_length_a 9.4174(19)
_cell_length_b 9.970(2)
_cell_length_c 15.877(3)
_cell_measurement_reflns_used 16821
_cell_measurement_temperature 170(2)
_cell_measurement_theta_max 58.9
_cell_measurement_theta_min 6.3
_cell_volume 1472.6(5)
_computing_cell_refinement
;
X-AREA (Stoe & Cie, 2010)
;
_computing_data_collection
;
X-AREA (Stoe & Cie, 2010)
;
_computing_data_reduction
;
X-AREA (Stoe & Cie, 2010)
;
_computing_molecular_graphics
;
XP in SHELXTL (Sheldrick, 2008) and Mercury (Macrae <i>et al.</i>,
2006)
;
_computing_publication_material
;
<i>CIFTAB</i> (Sheldrick, 2015)
;
_computing_structure_refinement
;
SHELXL2018 (Sheldrick, 2015b)
;
_computing_structure_solution
;
SHELXT2018 (Sheldrick, 2015a)
;
_diffrn_ambient_temperature 170(2)
_diffrn_detector_area_resol_mean 6.67
_diffrn_measured_fraction_theta_full 0.999
_diffrn_measured_fraction_theta_max 0.997
_diffrn_measurement_device_type 'Stoe IPDS2T'
_diffrn_measurement_method \w
_diffrn_radiation_type MoK\a
_diffrn_radiation_wavelength 0.71073
_diffrn_reflns_av_R_equivalents 0.0390
_diffrn_reflns_av_unetI/netI 0.0250
_diffrn_reflns_limit_h_max 12
_diffrn_reflns_limit_h_min -13
_diffrn_reflns_limit_k_max 13
_diffrn_reflns_limit_k_min -13
_diffrn_reflns_limit_l_max 21
_diffrn_reflns_limit_l_min -21
_diffrn_reflns_number 16257
_diffrn_reflns_theta_full 25.242
_diffrn_reflns_theta_max 29.421
_diffrn_reflns_theta_min 3.126
_diffrn_source 'fine-focus sealed tube'
_exptl_absorpt_coefficient_mu 0.763
_exptl_absorpt_correction_type none
_exptl_crystal_colour colourless
_exptl_crystal_density_diffrn 1.464
_exptl_crystal_description block
_exptl_crystal_F_000 688
_exptl_crystal_size_max 0.390
_exptl_crystal_size_mid 0.357
_exptl_crystal_size_min 0.279
_refine_diff_density_max 0.349
_refine_diff_density_min -0.392
_refine_ls_extinction_method none
_refine_ls_goodness_of_fit_ref 1.065
_refine_ls_hydrogen_treatment constr
_refine_ls_matrix_type full
_refine_ls_number_parameters 154
_refine_ls_number_reflns 4048
_refine_ls_number_restraints 0
_refine_ls_restrained_S_all 1.065
_refine_ls_R_factor_all 0.0325
_refine_ls_R_factor_gt 0.0278
_refine_ls_shift/su_max 0.001
_refine_ls_shift/su_mean 0.000
_refine_ls_structure_factor_coef Fsqd
_refine_ls_weighting_details 'w=1/[\s^2^(Fo^2^)+(0.0350P)^2^+0.4842P] where P=(Fo^2^+2Fc^2^)/3'
_refine_ls_weighting_scheme calc
_refine_ls_wR_factor_gt 0.0691
_refine_ls_wR_factor_ref 0.0710
_reflns_number_gt 3534
_reflns_number_total 4048
_reflns_threshold_expression 'I > 2\s(I)'
_cod_data_source_file fy2136sup1.cif
_cod_data_source_block I
_cod_database_code 2242956
_shelx_space_group_comment
;
The symmetry employed for this shelxl refinement is uniquely defined
by the following loop, which should always be used as a source of
symmetry information in preference to the above space-group names.
They are only intended as comments.
;
_shelx_estimated_absorpt_t_min 0.755
_shelx_estimated_absorpt_t_max 0.815

loop_
_space_group_symop_operation_xyz
'x, y, z'
'-x, y+1/2, -z+1/2'
'-x, -y, -z'
'x, -y-1/2, z-1/2'

loop_
_atom_site_type_symbol
_atom_site_label
_atom_site_fract_x
_atom_site_fract_y
_atom_site_fract_z
_atom_site_U_iso_or_equiv
_atom_site_adp_type
_atom_site_calc_flag
_atom_site_occupancy
S S1 0.31425(3) 0.61591(3) 0.37879(2) 0.02374(8) Uani d 1
S S2 0.38015(3) 0.68085(4) 0.26964(2) 0.02454(8) Uani d 1
S S3 0.57525(3) 0.59559(3) 0.26792(2) 0.02661(8) Uani d 1
S S4 0.65189(4) 0.83978(3) 0.38610(2) 0.02869(9) Uani d 1
S S5 0.58752(3) 0.72925(4) 0.48039(2) 0.02763(8) Uani d 1
C C1 0.38995(13) 0.73599(13) 0.46088(8) 0.0209(2) Uani d 1
C C2 0.33611(14) 0.87799(13) 0.44215(9) 0.0248(3) Uani d 1
H H2A 0.357462 0.905539 0.385535 0.030 Uiso calc 1
H H2B 0.388180 0.939484 0.485236 0.030 Uiso calc 1
C C3 0.17466(15) 0.89094(14) 0.44305(10) 0.0285(3) Uani d 1
H H3A 0.146241 0.986281 0.435293 0.034 Uiso calc 1
H H3B 0.121809 0.839446 0.394775 0.034 Uiso calc 1
C C4 0.13306(16) 0.83957(14) 0.52607(9) 0.0295(3) Uani d 1
H H4A 0.175028 0.899044 0.573399 0.035 Uiso calc 1
H H4B 0.027179 0.842519 0.522274 0.035 Uiso calc 1
C C5 0.18500(16) 0.69697(15) 0.54533(9) 0.0298(3) Uani d 1
H H5A 0.132692 0.635465 0.502332 0.036 Uiso calc 1
H H5B 0.163361 0.670101 0.602005 0.036 Uiso calc 1
C C6 0.34657(16) 0.68404(15) 0.54448(8) 0.0280(3) Uani d 1
H H6A 0.374816 0.588653 0.552229 0.034 Uiso calc 1
H H6B 0.399212 0.735309 0.592926 0.034 Uiso calc 1
C C7 0.71249(13) 0.72138(13) 0.31199(8) 0.0219(2) Uani d 1
C C8 0.84149(14) 0.64097(14) 0.35539(8) 0.0252(3) Uani d 1
H H8A 0.912118 0.703127 0.387439 0.030 Uiso calc 1
H H8B 0.809187 0.578098 0.396805 0.030 Uiso calc 1
C C9 0.91472(15) 0.56165(15) 0.29197(9) 0.0289(3) Uani d 1
H H9A 1.000340 0.515105 0.322612 0.035 Uiso calc 1
H H9B 0.847733 0.492960 0.263730 0.035 Uiso calc 1
C C10 0.95977(15) 0.65513(16) 0.22523(9) 0.0291(3) Uani d 1
H H10A 1.004584 0.602264 0.183578 0.035 Uiso calc 1
H H10B 1.032100 0.719631 0.253151 0.035 Uiso calc 1
C C11 0.83096(15) 0.73143(15) 0.17883(9) 0.0280(3) Uani d 1
H H11A 0.762969 0.667255 0.146541 0.034 Uiso calc 1
H H11B 0.863656 0.794214 0.137496 0.034 Uiso calc 1
C C12 0.75366(15) 0.81008(14) 0.24074(9) 0.0264(3) Uani d 1
H H12A 0.665632 0.851094 0.208864 0.032 Uiso calc 1
H H12B 0.816840 0.883488 0.266381 0.032 Uiso calc 1

loop_
_atom_site_aniso_label
_atom_site_aniso_U_11
_atom_site_aniso_U_22
_atom_site_aniso_U_33
_atom_site_aniso_U_12
_atom_site_aniso_U_13
_atom_site_aniso_U_23
S1 0.02576(15) 0.02375(16) 0.02281(15) -0.00552(12) 0.00722(11) -0.00510(12)
S2 0.02277(15) 0.03175(17) 0.01882(15) 0.00001(12) 0.00232(11) -0.00116(12)
S3 0.02379(15) 0.02383(16) 0.03371(18) -0.00428(12) 0.00918(13) -0.00932(12)
S4 0.02747(16) 0.02263(16) 0.03820(19) -0.00624(13) 0.01207(14) -0.01101(13)
S5 0.02292(15) 0.0385(2) 0.02067(15) 0.00173(13) 0.00072(11) -0.00585(13)
C1 0.0228(5) 0.0217(6) 0.0186(5) -0.0003(5) 0.0042(4) -0.0028(4)
C2 0.0276(6) 0.0192(6) 0.0296(7) -0.0005(5) 0.0106(5) -0.0007(5)
C3 0.0284(6) 0.0247(7) 0.0349(7) 0.0046(5) 0.0122(5) 0.0043(5)
C4 0.0309(7) 0.0280(7) 0.0327(7) 0.0002(5) 0.0146(6) -0.0021(6)
C5 0.0361(7) 0.0289(7) 0.0274(7) -0.0022(6) 0.0145(5) 0.0026(5)
C6 0.0350(7) 0.0306(7) 0.0195(6) 0.0034(6) 0.0075(5) 0.0033(5)
C7 0.0211(5) 0.0203(6) 0.0247(6) -0.0023(5) 0.0049(4) -0.0037(5)
C8 0.0245(6) 0.0279(6) 0.0233(6) 0.0015(5) 0.0040(5) 0.0019(5)
C9 0.0265(6) 0.0309(7) 0.0299(7) 0.0071(5) 0.0065(5) 0.0015(5)
C10 0.0236(6) 0.0381(8) 0.0268(7) -0.0002(6) 0.0073(5) -0.0016(6)
C11 0.0283(6) 0.0333(7) 0.0230(6) -0.0023(6) 0.0059(5) 0.0033(5)
C12 0.0276(6) 0.0216(6) 0.0304(7) -0.0009(5) 0.0059(5) 0.0032(5)

loop_
_atom_type_symbol
_atom_type_description
_atom_type_scat_dispersion_real
_atom_type_scat_dispersion_imag
_atom_type_scat_source
C C 0.0033 0.0016 'International Tables Vol C Tables 4.2.6.8 and 6.1.1.4'
H H 0.0000 0.0000 'International Tables Vol C Tables 4.2.6.8 and 6.1.1.4'
S S 0.1246 0.1234 'International Tables Vol C Tables 4.2.6.8 and 6.1.1.4'

loop_
_geom_angle_atom_site_label_1
_geom_angle_atom_site_label_2
_geom_angle_atom_site_label_3
_geom_angle
C1 S1 S2 105.16(5)
S3 S2 S1 105.95(3)
C7 S3 S2 106.89(5)
C7 S4 S5 106.55(5)
C1 S5 S4 105.47(5)
C2 C1 C6 110.96(10)
C2 C1 S1 112.92(9)
C6 C1 S1 105.53(9)
C2 C1 S5 111.44(9)
C6 C1 S5 103.87(9)
S1 C1 S5 111.58(7)
C1 C2 C3 112.31(11)
C1 C2 H2A 109.1
C3 C2 H2A 109.1
C1 C2 H2B 109.1
C3 C2 H2B 109.1
H2A C2 H2B 107.9
C4 C3 C2 111.73(12)
C4 C3 H3A 109.3
C2 C3 H3A 109.3
C4 C3 H3B 109.3
C2 C3 H3B 109.3
H3A C3 H3B 107.9
C5 C4 C3 111.80(11)
C5 C4 H4A 109.3
C3 C4 H4A 109.3
C5 C4 H4B 109.3
C3 C4 H4B 109.3
H4A C4 H4B 107.9
C4 C5 C6 111.52(12)
C4 C5 H5A 109.3
C6 C5 H5A 109.3
C4 C5 H5B 109.3
C6 C5 H5B 109.3
H5A C5 H5B 108.0
C5 C6 C1 112.17(11)
C5 C6 H6A 109.2
C1 C6 H6A 109.2
C5 C6 H6B 109.2
C1 C6 H6B 109.2
H6A C6 H6B 107.9
C8 C7 C12 111.17(10)
C8 C7 S4 110.87(9)
C12 C7 S4 104.10(9)
C8 C7 S3 105.87(9)
C12 C7 S3 110.64(9)
S4 C7 S3 114.31(7)
C9 C8 C7 112.56(11)
C9 C8 H8A 109.1
C7 C8 H8A 109.1
C9 C8 H8B 109.1
C7 C8 H8B 109.1
H8A C8 H8B 107.8
C10 C9 C8 110.22(12)
C10 C9 H9A 109.6
C8 C9 H9A 109.6
C10 C9 H9B 109.6
C8 C9 H9B 109.6
H9A C9 H9B 108.1
C9 C10 C11 110.86(11)
C9 C10 H10A 109.5
C11 C10 H10A 109.5
C9 C10 H10B 109.5
C11 C10 H10B 109.5
H10A C10 H10B 108.1
C10 C11 C12 111.65(12)
C10 C11 H11A 109.3
C12 C11 H11A 109.3
C10 C11 H11B 109.3
C12 C11 H11B 109.3
H11A C11 H11B 108.0
C11 C12 C7 112.29(11)
C11 C12 H12A 109.1
C7 C12 H12A 109.1
C11 C12 H12B 109.1
C7 C12 H12B 109.1
H12A C12 H12B 107.9

loop_
_geom_bond_atom_site_label_1
_geom_bond_atom_site_label_2
_geom_bond_distance
S1 C1 1.8306(13)
S1 S2 2.0353(6)
S2 S3 2.0284(6)
S3 C7 1.8579(13)
S4 C7 1.8200(13)
S4 S5 2.0261(6)
S5 C1 1.8393(13)
C1 C2 1.5175(18)
C1 C6 1.5382(18)
C2 C3 1.5282(19)
C2 H2A 0.9900
C2 H2B 0.9900
C3 C4 1.5211(19)
C3 H3A 0.9900
C3 H3B 0.9900
C4 C5 1.519(2)
C4 H4A 0.9900
C4 H4B 0.9900
C5 C6 1.529(2)
C5 H5A 0.9900
C5 H5B 0.9900
C6 H6A 0.9900
C6 H6B 0.9900
C7 C8 1.5274(18)
C7 C12 1.5325(18)
C8 C9 1.5267(19)
C8 H8A 0.9900
C8 H8B 0.9900
C9 C10 1.520(2)
C9 H9A 0.9900
C9 H9B 0.9900
C10 C11 1.522(2)
C10 H10A 0.9900
C10 H10B 0.9900
C11 C12 1.5277(19)
C11 H11A 0.9900
C11 H11B 0.9900
C12 H12A 0.9900
C12 H12B 0.9900

loop_
_geom_hbond_atom_site_label_D
_geom_hbond_atom_site_label_H
_geom_hbond_atom_site_label_A
_geom_hbond_site_symmetry_A
_geom_hbond_distance_DH
_geom_hbond_distance_HA
_geom_hbond_distance_DA
_geom_hbond_angle_DHA
C6 H6B S2 4_576 0.99 2.96 3.787(2) 142

_cod_database_fobs_code 2242956
